data_4340175
loop_
_publ_author_name
'Kato, Merii'
'Tanase, Tomoaki'
'Mikuriya, Masahiro'

_publ_section_title
;
 Dinuclear copper(II) complexes with {Cu2(mu-hydroxo)bis(mu-carboxylato)}+
 cores and their reactions with sugar phosphate esters: A substrate
 binding model of fructose-1,6-bisphosphatase.
;
_journal_issue 7
_journal_name_full 'Inorganic chemistry'
_journal_page_first 2925
_journal_page_last 2941
_journal_paper_doi 10.1021/ic051942d
_journal_volume 45
_journal_year 2006
_chemical_formula_sum 'C70.5 H71 Cl4 Cu2 N7 O16 P'
_chemical_formula_weight 1572.25
_space_group_IT_number 2
_symmetry_cell_setting triclinic
_symmetry_Int_Tables_number 2
_symmetry_space_group_name_Hall '-P 1'
_symmetry_space_group_name_H-M 'P -1'
_cell_angle_alpha 98.28(2)
_cell_angle_beta 102.98(3)
_cell_angle_gamma 98.08(3)
_cell_formula_units_Z 2
_cell_length_a 16.564(7)
_cell_length_b 18.324(5)
_cell_length_c 13.000(4)
_cell_measurement_reflns_used 24
_cell_measurement_temperature 155.2
_cell_measurement_theta_max 15.0
_cell_measurement_theta_min 14.9
_cell_volume 3743(2)
_computing_cell_refinement 'MSC/AFC Diffractometer Control'
_computing_data_collection 'MSC/AFC Diffractometer Control'
_computing_data_reduction 'teXsan Ver. 1.11'
_computing_molecular_graphics ORTEP-II
_computing_publication_material 'teXsan Ver. 1.11'
_computing_structure_refinement 'teXsan Ver. 1.10'
_computing_structure_solution SIR92
_diffrn_measured_fraction_theta_full 0.9917
_diffrn_measured_fraction_theta_max 0.9917
_diffrn_measurement_device_type 'Rigaku AFC7R'
_diffrn_measurement_method \w-2\q
_diffrn_radiation_type 'Mo K\a'
_diffrn_radiation_wavelength 0.7107
_diffrn_reflns_av_R_equivalents 0.066
_diffrn_reflns_limit_h_max 19
_diffrn_reflns_limit_h_min 0
_diffrn_reflns_limit_k_max 21
_diffrn_reflns_limit_k_min -21
_diffrn_reflns_limit_l_max 15
_diffrn_reflns_limit_l_min -15
_diffrn_reflns_number 13584
_diffrn_reflns_theta_full 25.01
_diffrn_reflns_theta_max 25.01
_diffrn_standards_decay_% 1.00
_diffrn_standards_interval_count 150
_diffrn_standards_number 3
_exptl_absorpt_coefficient_mu 0.801
_exptl_absorpt_correction_T_max 0.786
_exptl_absorpt_correction_T_min 0.514
_exptl_absorpt_correction_type psi-scan
_exptl_absorpt_process_details '(North, Phillips & Mathews, 1968)'
_exptl_crystal_colour blue
_exptl_crystal_density_diffrn 1.395
_exptl_crystal_density_method 'not measured'
_exptl_crystal_description prismatic
_exptl_crystal_size_max 0.700
_exptl_crystal_size_mid 0.380
_exptl_crystal_size_min 0.300
_refine_diff_density_max 1.65
_refine_diff_density_min -0.92
_refine_ls_extinction_method none
_refine_ls_goodness_of_fit_ref 2.903
_refine_ls_hydrogen_treatment noref
_refine_ls_number_parameters 965
_refine_ls_number_reflns 9512
_refine_ls_R_factor_gt 0.0686
_refine_ls_shift/su_max 0.3761
_refine_ls_structure_factor_coef Fsqd
_refine_ls_weighting_details 'w = 1/[\s^2^(Fo^2^) + (0.03100(Max(Fo^2^,0) + 2Fc^2^)/3)^2^]'
_refine_ls_weighting_scheme calc
_refine_ls_wR_factor_ref 0.1528
_reflns_number_gt 9512
_reflns_number_total 13084
_reflns_threshold_expression F^2^>2.0\s(F^2^)
_cod_data_source_file ic051942dsi20060202_013414.cif
_cod_data_source_block '[Cu2(XDK)(DPP)(phen)2](NO3)_complex_12'
_cod_original_sg_symbol_H-M 'P -1         '
_cod_original_formula_sum 'C70.50 H71 Cl4 Cu2 N7 O16 P '
_cod_database_code 4340175

loop_
_symmetry_equiv_pos_as_xyz
x,y,z
-x,-y,-z

loop_
_atom_site_label
_atom_site_type_symbol
_atom_site_fract_x
_atom_site_fract_y
_atom_site_fract_z
_atom_site_U_iso_or_equiv
_atom_site_adp_type
_atom_site_occupancy
_atom_site_calc_flag
_atom_site_refinement_flags
Cu(1) Cu 0.73711(3) 0.12699(3) 0.88244(4) 0.0255(1) Uani 1.00 d .
Cu(2) Cu 0.89711(3) 0.34138(3) 0.95666(4) 0.0262(1) Uani 1.00 d .
Cl(1) Cl 1.2397(1) 0.12790(10) 0.6395(2) 0.1056(7) Uani 1.00 d .
Cl(2) Cl 1.2367(1) 0.2706(2) 0.7708(2) 0.1465(9) Uani 1.00 d .
Cl(3) Cl 1.3392(3) -0.0174(4) 0.8874(5) 0.172(2) Uani 0.50 d P
Cl(4) Cl 1.4360(2) 0.0820(2) 1.0854(3) 0.076(1) Uani 0.50 d P
Cl(5) Cl 0.3191(7) 0.4061(6) 0.3905(9) 0.098(3) Uani 0.20 d P
Cl(6) Cl 0.4101(6) 0.4915(3) 0.4657(5) 0.107(2) Uani 0.30 d P
Cl(7) Cl 0.4147(8) 0.3789(8) 0.2891(8) 0.146(4) Uani 0.20 d P
Cl(8) Cl 0.4133(6) 0.4183(4) 0.2496(6) 0.137(2) Uani 0.30 d P
P(1) P 0.92146(7) 0.18987(6) 1.05277(9) 0.0270(3) Uani 1.00 d .
O(1) O 0.8361(2) 0.1457(2) 1.0053(2) 0.0297(8) Uani 1.00 d .
O(2) O 0.9466(2) 0.2643(2) 1.0251(3) 0.0358(8) Uani 1.00 d .
O(3) O 0.9414(2) 0.2042(2) 1.1806(2) 0.0323(8) Uani 1.00 d .
O(4) O 0.9838(2) 0.1357(2) 1.0244(2) 0.0312(8) Uani 1.00 d .
O(101) O 0.6813(2) 0.1972(2) 0.9549(2) 0.0316(8) Uani 1.00 d .
O(102) O 0.7683(2) 0.3047(2) 0.9662(2) 0.0331(8) Uani 1.00 d .
O(103) O 0.4805(2) 0.2428(2) 0.8288(3) 0.0382(9) Uani 1.00 d .
O(104) O 0.6880(2) 0.4435(2) 0.8762(3) 0.0433(9) Uani 1.00 d .
O(201) O 0.8932(2) 0.2931(2) 0.8139(2) 0.0329(8) Uani 1.00 d .
O(202) O 0.8012(2) 0.1852(2) 0.7818(2) 0.0303(8) Uani 1.00 d .
O(203) O 0.7823(2) 0.3621(2) 0.5743(2) 0.0377(9) Uani 1.00 d .
O(204) O 0.6484(2) 0.1271(2) 0.5630(2) 0.0335(8) Uani 1.00 d .
O(301) O 0.8057(4) 0.6573(3) 0.6541(4) 0.120(2) Uani 1.00 d .
O(302) O 0.8147(4) 0.7232(3) 0.5323(4) 0.111(2) Uani 1.00 d .
O(303) O 0.6986(4) 0.7047(3) 0.5807(5) 0.119(2) Uani 1.00 d .
O(401) O 0.1014(5) 0.4095(5) 0.5099(6) 0.072(3) Uani 0.50 d P
O(402) O 0.6151(9) 0.4458(5) 0.3685(10) 0.129(4) Uani 0.50 d P
N(1) N 0.7709(2) 0.0320(2) 0.8176(3) 0.0280(9) Uani 1.00 d .
N(2) N 0.6267(2) 0.0792(2) 0.7809(3) 0.0287(9) Uani 1.00 d .
N(3) N 0.9274(2) 0.4114(2) 1.1017(3) 0.0277(9) Uani 1.00 d .
N(4) N 0.8806(2) 0.4370(2) 0.9048(3) 0.0247(9) Uani 1.00 d .
N(101) N 0.5858(2) 0.3414(2) 0.8549(3) 0.0315(10) Uani 1.00 d .
N(201) N 0.7181(2) 0.2444(2) 0.5727(3) 0.0287(9) Uani 1.00 d .
N(301) N 0.7731(4) 0.6950(3) 0.5874(5) 0.081(2) Uani 1.00 d .
C(1) C 0.5552(3) 0.1050(3) 0.7634(4) 0.035(1) Uani 1.00 d .
C(2) C 0.4832(3) 0.0661(3) 0.6860(4) 0.044(1) Uani 1.00 d .
C(3) C 0.4850(3) -0.0003(3) 0.6253(4) 0.044(1) Uani 1.00 d .
C(4) C 0.5597(3) -0.0298(3) 0.6409(4) 0.036(1) Uani 1.00 d .
C(5) C 0.5691(3) -0.0989(3) 0.5807(4) 0.040(1) Uani 1.00 d .
C(6) C 0.6450(3) -0.1220(3) 0.5964(4) 0.042(1) Uani 1.00 d .
C(7) C 0.7177(3) -0.0778(2) 0.6759(4) 0.033(1) Uani 1.00 d .
C(8) C 0.7973(3) -0.0976(2) 0.6945(4) 0.037(1) Uani 1.00 d .
C(9) C 0.8627(3) -0.0518(2) 0.7736(4) 0.037(1) Uani 1.00 d .
C(10) C 0.8467(3) 0.0113(2) 0.8346(4) 0.032(1) Uani 1.00 d .
C(11) C 0.7075(3) -0.0124(2) 0.7378(3) 0.028(1) Uani 1.00 d .
C(12) C 0.6295(3) 0.0123(2) 0.7185(4) 0.030(1) Uani 1.00 d .
C(13) C 0.9522(3) 0.3972(3) 1.2000(4) 0.040(1) Uani 1.00 d .
C(14) C 0.9629(3) 0.4513(3) 1.2922(4) 0.049(1) Uani 1.00 d .
C(15) C 0.9470(3) 0.5210(3) 1.2835(4) 0.048(1) Uani 1.00 d .
C(16) C 0.9228(3) 0.5390(3) 1.1806(4) 0.037(1) Uani 1.00 d .
C(17) C 0.9052(3) 0.6116(3) 1.1595(4) 0.044(1) Uani 1.00 d .
C(18) C 0.8841(3) 0.6245(2) 1.0574(4) 0.040(1) Uani 1.00 d .
C(19) C 0.8744(3) 0.5676(2) 0.9674(4) 0.035(1) Uani 1.00 d .
C(20) C 0.8521(3) 0.5762(2) 0.8587(4) 0.038(1) Uani 1.00 d .
C(21) C 0.8443(3) 0.5172(3) 0.7793(4) 0.042(1) Uani 1.00 d .
C(22) C 0.8592(3) 0.4478(2) 0.8050(4) 0.033(1) Uani 1.00 d .
C(23) C 0.8892(3) 0.4958(2) 0.9852(4) 0.029(1) Uani 1.00 d .
C(24) C 0.9133(3) 0.4822(2) 1.0922(4) 0.030(1) Uani 1.00 d .
C(31) C 0.9479(3) 0.1478(3) 1.2416(4) 0.035(1) Uani 1.00 d .
C(32) C 1.0091(3) 0.1653(3) 1.3372(4) 0.045(1) Uani 1.00 d .
C(33) C 1.0176(4) 0.1087(4) 1.4016(4) 0.058(2) Uani 1.00 d .
C(34) C 0.9667(4) 0.0401(3) 1.3692(4) 0.060(2) Uani 1.00 d .
C(35) C 0.9076(4) 0.0243(3) 1.2743(4) 0.056(2) Uani 1.00 d .
C(36) C 0.8961(3) 0.0777(3) 1.2104(4) 0.041(1) Uani 1.00 d .
C(41) C 1.0712(3) 0.1551(3) 1.0415(4) 0.033(1) Uani 1.00 d .
C(42) C 1.1192(3) 0.2130(3) 1.1211(4) 0.040(1) Uani 1.00 d .
C(43) C 1.2070(3) 0.2247(3) 1.1343(5) 0.055(2) Uani 1.00 d .
C(44) C 1.2424(3) 0.1789(4) 1.0695(6) 0.067(2) Uani 1.00 d .
C(45) C 1.1926(4) 0.1219(5) 0.9913(6) 0.079(2) Uani 1.00 d .
C(46) C 1.1058(3) 0.1104(3) 0.9778(4) 0.054(2) Uani 1.00 d .
C(101) C 0.7123(3) 0.2671(2) 0.9932(3) 0.028(1) Uani 1.00 d .
C(102) C 0.5276(3) 0.2961(2) 0.8904(4) 0.033(1) Uani 1.00 d .
C(103) C 0.6429(3) 0.4073(2) 0.9178(4) 0.036(1) Uani 1.00 d .
C(104) C 0.7298(3) 0.2743(3) 1.1844(4) 0.047(1) Uani 1.00 d .
C(105) C 0.4338(3) 0.2909(3) 1.0144(5) 0.051(2) Uani 1.00 d .
C(106) C 0.6661(3) 0.5118(3) 1.0710(5) 0.053(2) Uani 1.00 d .
C(107) C 0.6793(3) 0.3022(3) 1.0876(4) 0.033(1) Uani 1.00 d .
C(108) C 0.5847(3) 0.2754(3) 1.0758(4) 0.039(1) Uani 1.00 d .
C(109) C 0.5234(3) 0.3168(3) 1.0063(4) 0.037(1) Uani 1.00 d .
C(110) C 0.5505(3) 0.4010(3) 1.0433(4) 0.042(1) Uani 1.00 d .
C(111) C 0.6397(3) 0.4267(3) 1.0340(4) 0.036(1) Uani 1.00 d .
C(112) C 0.6999(3) 0.3883(3) 1.1076(4) 0.037(1) Uani 1.00 d .
C(201) C 0.8604(3) 0.2259(2) 0.7632(3) 0.028(1) Uani 1.00 d .
C(202) C 0.7095(3) 0.1649(2) 0.5507(3) 0.030(1) Uani 1.00 d .
C(203) C 0.7840(3) 0.2954(2) 0.5561(3) 0.031(1) Uani 1.00 d .
C(204) C 0.9850(3) 0.1767(2) 0.7388(4) 0.035(1) Uani 1.00 d .
C(205) C 0.7407(3) 0.0565(3) 0.4385(4) 0.040(1) Uani 1.00 d .
C(206) C 0.8895(3) 0.3185(3) 0.4518(4) 0.040(1) Uani 1.00 d .
C(207) C 0.9028(2) 0.1964(2) 0.6756(3) 0.025(1) Uani 1.00 d .
C(208) C 0.8491(3) 0.1236(2) 0.6023(3) 0.029(1) Uani 1.00 d .
C(209) C 0.7790(3) 0.1340(2) 0.5087(3) 0.031(1) Uani 1.00 d .
C(210) C 0.8155(3) 0.1876(3) 0.4444(3) 0.032(1) Uani 1.00 d .
C(211) C 0.8523(3) 0.2640(2) 0.5141(3) 0.031(1) Uani 1.00 d .
C(212) C 0.9245(3) 0.2547(2) 0.6082(3) 0.031(1) Uani 1.00 d .
C(301) C 0.6504(3) 0.2923(2) 0.7124(3) 0.029(1) Uani 1.00 d .
C(302) C 0.6491(3) 0.2744(2) 0.6044(4) 0.032(1) Uani 1.00 d .
C(303) C 0.5836(3) 0.2867(3) 0.5243(4) 0.039(1) Uani 1.00 d .
C(304) C 0.5203(3) 0.3194(3) 0.5575(4) 0.043(1) Uani 1.00 d .
C(305) C 0.5194(3) 0.3394(3) 0.6640(4) 0.040(1) Uani 1.00 d .
C(306) C 0.5861(3) 0.3236(2) 0.7409(4) 0.032(1) Uani 1.00 d .
C(307) C 0.5812(3) 0.2670(3) 0.4090(4) 0.054(2) Uani 1.00 d .
C(308) C 0.4517(3) 0.3779(3) 0.6952(5) 0.051(2) Uani 1.00 d .
C(401) C 1.2822(4) 0.2236(3) 0.6807(5) 0.065(2) Uani 1.00 d .
C(402) C 1.401(2) 0.054(1) 0.923(2) 0.260(7) Uani 0.50 d P
C(403) C 0.3674(8) 0.4508(9) 0.311(2) 0.173(5) Uani 0.50 d P
C(404) C 0.1837(9) 0.4772(8) 0.554(1) 0.103(4) Uani 0.50 d P
H(1) H 1.0440 0.2147 1.3604 0.0494 Uiso 1.00 calc .
H(2) H 1.0612 0.1185 1.4684 0.0694 Uiso 1.00 calc .
H(3) H 0.9711 0.0011 1.4140 0.0683 Uiso 1.00 calc .
H(4) H 0.8704 -0.0266 1.2503 0.0615 Uiso 1.00 calc .
H(5) H 0.8533 0.0670 1.1436 0.0466 Uiso 1.00 calc .
H(6) H 1.0932 0.2442 1.1666 0.0470 Uiso 1.00 calc .
H(7) H 1.2416 0.2645 1.1914 0.0623 Uiso 1.00 calc .
H(8) H 1.3026 0.1862 1.0823 0.0757 Uiso 1.00 calc .
H(9) H 1.2184 0.0918 0.9463 0.0871 Uiso 1.00 calc .
H(10) H 1.0701 0.0691 0.9241 0.0632 Uiso 1.00 calc .
H(11) H 0.6961 0.2830 0.7663 0.0326 Uiso 1.00 calc .
H(12) H 0.4744 0.3283 0.5021 0.0467 Uiso 1.00 calc .
H(13) H 0.5525 0.1531 0.8055 0.0421 Uiso 1.00 calc .
H(14) H 0.4307 0.0859 0.6759 0.0547 Uiso 1.00 calc .
H(15) H 0.4348 -0.0284 0.5730 0.0474 Uiso 1.00 calc .
H(16) H 0.5216 -0.1287 0.5259 0.0436 Uiso 1.00 calc .
H(17) H 0.6512 -0.1689 0.5533 0.0471 Uiso 1.00 calc .
H(18) H 0.8067 -0.1435 0.6526 0.0437 Uiso 1.00 calc .
H(19) H 0.9181 -0.0638 0.7874 0.0419 Uiso 1.00 calc .
H(20) H 0.8913 0.0420 0.8922 0.0364 Uiso 1.00 calc .
H(21) H 0.9646 0.3473 1.2064 0.0451 Uiso 1.00 calc .
H(22) H 0.9823 0.4396 1.3630 0.0543 Uiso 1.00 calc .
H(23) H 0.9534 0.5580 1.3459 0.0551 Uiso 1.00 calc .
H(24) H 0.9096 0.6516 1.2192 0.0534 Uiso 1.00 calc .
H(25) H 0.8758 0.6749 1.0453 0.0458 Uiso 1.00 calc .
H(26) H 0.8423 0.6240 0.8412 0.0420 Uiso 1.00 calc .
H(27) H 0.8293 0.5231 0.7043 0.0488 Uiso 1.00 calc .
H(28) H 0.8544 0.4058 0.7465 0.0374 Uiso 1.00 calc .
H(29) H 0.8860 0.0950 0.5753 0.0344 Uiso 1.00 calc .
H(30) H 0.8235 0.0946 0.6481 0.0344 Uiso 1.00 calc .
H(31) H 0.8591 0.1667 0.4175 0.0401 Uiso 1.00 calc .
H(32) H 0.7729 0.1918 0.3832 0.0401 Uiso 1.00 calc .
H(33) H 0.9455 0.3021 0.6551 0.0365 Uiso 1.00 calc .
H(34) H 0.9700 0.2408 0.5786 0.0365 Uiso 1.00 calc .
H(35) H 0.9722 0.1390 0.7803 0.0409 Uiso 1.00 calc .
H(36) H 1.0160 0.1575 0.6911 0.0409 Uiso 1.00 calc .
H(37) H 1.0189 0.2198 0.7870 0.0409 Uiso 1.00 calc .
H(38) H 0.7174 0.0235 0.4797 0.0464 Uiso 1.00 calc .
H(39) H 0.6955 0.0609 0.3796 0.0464 Uiso 1.00 calc .
H(40) H 0.7817 0.0353 0.4107 0.0464 Uiso 1.00 calc .
H(41) H 0.9335 0.3004 0.4250 0.0433 Uiso 1.00 calc .
H(42) H 0.8470 0.3253 0.3923 0.0433 Uiso 1.00 calc .
H(43) H 0.9124 0.3665 0.4971 0.0433 Uiso 1.00 calc .
H(44) H 0.5707 0.2234 1.0453 0.0428 Uiso 1.00 calc .
H(45) H 0.5750 0.2816 1.1465 0.0428 Uiso 1.00 calc .
H(46) H 0.5129 0.4267 0.9984 0.0487 Uiso 1.00 calc .
H(47) H 0.5475 0.4153 1.1151 0.0487 Uiso 1.00 calc .
H(48) H 0.7025 0.4076 1.1797 0.0426 Uiso 1.00 calc .
H(49) H 0.7559 0.4025 1.0959 0.0426 Uiso 1.00 calc .
H(50) H 0.7189 0.2206 1.1749 0.0557 Uiso 1.00 calc .
H(51) H 0.7885 0.2910 1.1968 0.0557 Uiso 1.00 calc .
H(52) H 0.7134 0.2929 1.2494 0.0557 Uiso 1.00 calc .
H(53) H 0.4304 0.3038 1.0870 0.0596 Uiso 1.00 calc .
H(54) H 0.3954 0.3145 0.9700 0.0596 Uiso 1.00 calc .
H(55) H 0.4184 0.2381 0.9921 0.0596 Uiso 1.00 calc .
H(56) H 0.7222 0.5283 1.0634 0.0649 Uiso 1.00 calc .
H(57) H 0.6291 0.5377 1.0262 0.0649 Uiso 1.00 calc .
H(58) H 0.6650 0.5270 1.1429 0.0649 Uiso 1.00 calc .
H(59) H 0.5321 0.2327 0.3681 0.0632 Uiso 1.00 calc .
H(60) H 0.5837 0.3116 0.3753 0.0632 Uiso 1.00 calc .
H(61) H 0.6297 0.2453 0.3981 0.0632 Uiso 1.00 calc .
H(62) H 0.4613 0.3884 0.7719 0.0614 Uiso 1.00 calc .
H(63) H 0.4520 0.4244 0.6699 0.0614 Uiso 1.00 calc .
H(64) H 0.3979 0.3471 0.6656 0.0614 Uiso 1.00 calc .

loop_
_atom_site_aniso_label
_atom_site_aniso_U_11
_atom_site_aniso_U_22
_atom_site_aniso_U_33
_atom_site_aniso_U_12
_atom_site_aniso_U_13
_atom_site_aniso_U_23
Cu(1) 0.0166(2) 0.0189(2) 0.0327(3) -0.0005(2) -0.0077(2) 0.0035(2)
Cu(2) 0.0230(3) 0.0166(2) 0.0317(3) 0.0002(2) -0.0055(2) 0.0036(2)
Cl(1) 0.098(1) 0.0399(9) 0.158(2) -0.0103(9) 0.009(1) 0.009(1)
Cl(2) 0.087(1) 0.190(2) 0.128(2) 0.055(1) 0.000(1) -0.069(2)
Cl(3) 0.056(3) 0.202(6) 0.193(5) 0.007(3) -0.005(3) -0.101(4)
Cl(4) 0.070(2) 0.077(2) 0.095(2) 0.020(2) 0.028(2) 0.048(2)
Cl(5) 0.084(6) 0.094(7) 0.113(7) 0.015(5) 0.019(6) 0.021(6)
Cl(6) 0.164(7) 0.058(3) 0.081(4) -0.006(4) 0.000(4) 0.031(3)
Cl(7) 0.154(7) 0.24(1) 0.059(6) 0.157(6) -0.003(6) 0.005(7)
Cl(8) 0.266(7) 0.045(3) 0.161(5) 0.048(4) 0.166(4) 0.023(3)
P(1) 0.0203(5) 0.0220(5) 0.0321(6) 0.0031(4) -0.0079(5) 0.0066(5)
O(1) 0.018(1) 0.028(2) 0.035(2) 0.000(1) -0.010(1) 0.008(1)
O(2) 0.025(2) 0.026(2) 0.050(2) 0.005(1) -0.008(1) 0.014(1)
O(3) 0.030(2) 0.024(2) 0.034(2) 0.006(1) -0.009(1) 0.002(1)
O(4) 0.021(1) 0.024(2) 0.041(2) 0.002(1) -0.006(1) 0.005(1)
O(101) 0.022(1) 0.021(1) 0.041(2) 0.001(1) -0.007(1) -0.002(1)
O(102) 0.024(2) 0.027(2) 0.041(2) 0.001(1) -0.002(1) 0.001(1)
O(103) 0.020(2) 0.026(2) 0.056(2) -0.002(1) -0.007(1) -0.001(1)
O(104) 0.027(2) 0.028(2) 0.068(2) -0.005(1) 0.003(2) 0.009(2)
O(201) 0.039(2) 0.013(1) 0.039(2) -0.002(1) 0.001(1) 0.001(1)
O(202) 0.029(2) 0.021(1) 0.036(2) -0.003(1) 0.000(1) 0.005(1)
O(203) 0.037(2) 0.024(2) 0.042(2) -0.001(1) -0.007(1) 0.006(1)
O(204) 0.022(2) 0.028(2) 0.041(2) -0.007(1) -0.003(1) 0.000(1)
O(301) 0.190(6) 0.075(3) 0.078(3) 0.061(3) -0.026(3) 0.018(3)
O(302) 0.104(4) 0.111(4) 0.087(3) -0.039(3) -0.014(3) 0.039(3)
O(303) 0.091(4) 0.107(4) 0.146(5) 0.025(3) -0.010(4) 0.038(4)
O(401) 0.034(4) 0.118(7) 0.049(4) 0.019(4) 0.001(4) -0.022(5)
O(402) 0.22(1) 0.041(5) 0.159(9) 0.050(6) 0.067(8) 0.066(5)
N(1) 0.020(2) 0.020(2) 0.036(2) -0.001(1) -0.007(2) 0.006(2)
N(2) 0.016(2) 0.023(2) 0.042(2) 0.003(1) -0.001(2) 0.005(2)
N(3) 0.018(2) 0.025(2) 0.033(2) -0.003(1) -0.004(2) 0.009(2)
N(4) 0.017(2) 0.016(2) 0.034(2) 0.002(1) -0.005(1) 0.000(1)
N(101) 0.017(2) 0.022(2) 0.046(2) 0.000(1) -0.002(2) -0.001(2)
N(201) 0.025(2) 0.018(2) 0.033(2) 0.001(1) -0.008(2) 0.001(2)
N(301) 0.095(4) 0.047(3) 0.074(4) 0.016(3) -0.023(3) -0.009(3)
C(1) 0.022(2) 0.030(2) 0.047(3) 0.005(2) -0.003(2) 0.000(2)
C(2) 0.021(2) 0.042(3) 0.054(3) 0.004(2) -0.013(2) -0.005(2)
C(3) 0.020(2) 0.041(3) 0.053(3) -0.002(2) -0.013(2) -0.005(2)
C(4) 0.023(2) 0.027(2) 0.045(3) -0.004(2) -0.005(2) -0.001(2)
C(5) 0.029(2) 0.034(3) 0.044(3) -0.006(2) -0.006(2) -0.006(2)
C(6) 0.041(3) 0.022(2) 0.050(3) 0.000(2) -0.007(2) -0.007(2)
C(7) 0.033(2) 0.019(2) 0.041(2) 0.001(2) -0.001(2) 0.004(2)
C(8) 0.036(3) 0.022(2) 0.047(3) 0.008(2) 0.002(2) 0.005(2)
C(9) 0.030(2) 0.027(2) 0.050(3) 0.012(2) 0.000(2) 0.012(2)
C(10) 0.023(2) 0.025(2) 0.041(3) 0.004(2) -0.007(2) 0.006(2)
C(11) 0.023(2) 0.021(2) 0.034(2) 0.002(2) -0.007(2) 0.005(2)
C(12) 0.022(2) 0.020(2) 0.038(2) -0.003(2) -0.006(2) -0.002(2)
C(13) 0.037(3) 0.033(3) 0.037(3) -0.007(2) -0.008(2) 0.004(2)
C(14) 0.054(3) 0.044(3) 0.032(2) -0.018(3) -0.007(2) 0.009(2)
C(15) 0.046(3) 0.042(3) 0.037(3) -0.017(2) -0.001(2) -0.005(2)
C(16) 0.028(2) 0.025(2) 0.044(3) -0.012(2) -0.002(2) -0.004(2)
C(17) 0.038(3) 0.018(2) 0.062(3) -0.003(2) -0.001(2) -0.011(2)
C(18) 0.030(2) 0.019(2) 0.060(3) -0.003(2) 0.002(2) -0.003(2)
C(19) 0.024(2) 0.018(2) 0.053(3) -0.006(2) -0.005(2) 0.004(2)
C(20) 0.032(2) 0.021(2) 0.054(3) 0.000(2) -0.006(2) 0.011(2)
C(21) 0.038(3) 0.032(3) 0.045(3) -0.001(2) -0.011(2) 0.015(2)
C(22) 0.032(2) 0.025(2) 0.035(2) 0.001(2) -0.006(2) 0.006(2)
C(23) 0.018(2) 0.021(2) 0.040(2) -0.002(2) -0.006(2) 0.004(2)
C(24) 0.017(2) 0.026(2) 0.040(2) -0.006(2) -0.001(2) 0.003(2)
C(31) 0.035(2) 0.038(3) 0.030(2) 0.014(2) -0.002(2) 0.007(2)
C(32) 0.040(3) 0.056(3) 0.030(2) 0.019(2) -0.010(2) 0.000(2)
C(33) 0.055(3) 0.093(4) 0.031(3) 0.039(3) 0.003(2) 0.016(3)
C(34) 0.079(4) 0.063(3) 0.052(3) 0.031(3) 0.020(3) 0.033(3)
C(35) 0.075(4) 0.052(3) 0.046(3) 0.019(3) 0.016(3) 0.021(3)
C(36) 0.046(3) 0.038(3) 0.036(2) 0.006(2) 0.002(2) 0.014(2)
C(41) 0.020(2) 0.034(2) 0.043(3) 0.007(2) -0.003(2) 0.016(2)
C(42) 0.025(2) 0.028(2) 0.062(3) 0.003(2) -0.001(2) 0.014(2)
C(43) 0.032(3) 0.041(3) 0.081(4) -0.005(2) -0.011(3) 0.027(3)
C(44) 0.028(3) 0.079(4) 0.099(5) 0.009(3) 0.018(3) 0.027(4)
C(45) 0.039(3) 0.115(6) 0.080(4) 0.021(3) 0.017(3) 0.004(4)
C(46) 0.035(3) 0.071(4) 0.052(3) 0.019(3) 0.003(2) 0.007(3)
C(101) 0.018(2) 0.028(2) 0.031(2) 0.003(2) -0.012(2) 0.005(2)
C(102) 0.016(2) 0.029(2) 0.049(3) 0.004(2) -0.003(2) 0.001(2)
C(103) 0.019(2) 0.017(2) 0.060(3) 0.000(2) -0.006(2) -0.003(2)
C(104) 0.031(3) 0.062(3) 0.037(3) 0.002(2) -0.004(2) 0.002(2)
C(105) 0.024(2) 0.052(3) 0.069(3) 0.001(2) 0.008(2) -0.002(3)
C(106) 0.029(3) 0.025(3) 0.093(4) -0.002(2) 0.011(3) -0.013(3)
C(107) 0.024(2) 0.032(2) 0.034(2) -0.001(2) -0.002(2) -0.003(2)
C(108) 0.024(2) 0.041(3) 0.046(3) 0.001(2) 0.007(2) -0.001(2)
C(109) 0.022(2) 0.026(2) 0.056(3) -0.003(2) 0.003(2) -0.001(2)
C(110) 0.025(2) 0.034(3) 0.057(3) 0.005(2) 0.004(2) -0.009(2)
C(111) 0.020(2) 0.027(2) 0.053(3) -0.002(2) 0.003(2) -0.005(2)
C(112) 0.024(2) 0.034(3) 0.043(3) -0.003(2) 0.003(2) -0.013(2)
C(201) 0.029(2) 0.021(2) 0.026(2) 0.004(2) -0.013(2) 0.008(2)
C(202) 0.029(2) 0.022(2) 0.028(2) -0.001(2) -0.011(2) 0.004(2)
C(203) 0.029(2) 0.026(2) 0.025(2) -0.002(2) -0.013(2) 0.005(2)
C(204) 0.029(2) 0.027(2) 0.043(3) 0.005(2) -0.004(2) 0.004(2)
C(205) 0.037(3) 0.026(2) 0.041(3) -0.005(2) -0.006(2) -0.012(2)
C(206) 0.043(3) 0.037(3) 0.033(2) -0.003(2) -0.002(2) 0.011(2)
C(207) 0.019(2) 0.018(2) 0.032(2) 0.002(2) -0.004(2) 0.000(2)
C(208) 0.025(2) 0.022(2) 0.035(2) 0.002(2) 0.001(2) 0.001(2)
C(209) 0.028(2) 0.019(2) 0.034(2) -0.004(2) -0.006(2) -0.004(2)
C(210) 0.032(2) 0.030(2) 0.026(2) 0.000(2) -0.003(2) -0.002(2)
C(211) 0.030(2) 0.024(2) 0.029(2) -0.003(2) -0.005(2) 0.004(2)
C(212) 0.026(2) 0.026(2) 0.031(2) -0.003(2) -0.006(2) 0.003(2)
C(301) 0.023(2) 0.021(2) 0.037(2) 0.001(2) -0.005(2) 0.003(2)
C(302) 0.026(2) 0.023(2) 0.038(2) -0.002(2) -0.007(2) 0.006(2)
C(303) 0.030(2) 0.033(3) 0.043(3) 0.001(2) -0.009(2) 0.006(2)
C(304) 0.035(3) 0.039(3) 0.045(3) 0.007(2) -0.014(2) 0.012(2)
C(305) 0.029(2) 0.026(2) 0.059(3) 0.006(2) -0.007(2) 0.012(2)
C(306) 0.028(2) 0.023(2) 0.039(2) 0.000(2) -0.003(2) 0.005(2)
C(307) 0.046(3) 0.072(4) 0.036(3) 0.013(3) -0.010(2) 0.011(3)
C(308) 0.033(3) 0.043(3) 0.073(4) 0.013(2) 0.000(3) 0.017(3)
C(401) 0.066(4) 0.034(3) 0.079(4) 0.003(3) -0.002(3) -0.004(3)
C(402) 0.51(2) 0.13(1) 0.37(1) 0.21(1) 0.409(10) 0.17(1)
C(403) 0.024(6) 0.161(9) 0.34(2) -0.022(6) -0.036(8) 0.218(8)
C(404) 0.173(9) 0.076(8) 0.140(8) 0.084(7) 0.141(6) 0.060(7)

loop_
_atom_type_symbol
_atom_type_description
_atom_type_scat_dispersion_real
_atom_type_scat_dispersion_imag
_atom_type_scat_source
C C 0.003 0.002
;International Tables for Crystallography
(1992, Vol. C, Tables 4.2.6.8 and 6.1.1.1)
;
H H 0.000 0.000
;International Tables for Crystallography
(1992, Vol. C, Table 6.1.1.2)
;
N N 0.006 0.003
;International Tables for Crystallography
(1992, Vol. C, Tables 4.2.6.8 and 6.1.1.1)
;
O O 0.011 0.006
;International Tables for Crystallography
(1992, Vol. C, Tables 4.2.6.8 and 6.1.1.1)
;
Cu Cu 0.320 1.265
;International Tables for Crystallography
(1992, Vol. C, Tables 4.2.6.8 and 6.1.1.1)
;
Cl Cl 0.148 0.159
;International Tables for Crystallography
(1992, Vol. C, Tables 4.2.6.8 and 6.1.1.1)
;
P P 0.102 0.094
;International Tables for Crystallography
(1992, Vol. C, Tables 4.2.6.8 and 6.1.1.1)
;

loop_
_geom_angle_atom_site_label_1
_geom_angle_atom_site_label_2
_geom_angle_atom_site_label_3
_geom_angle
_geom_angle_publ_flag
O(1) Cu(1) O(101) 92.7(1) yes
O(1) Cu(1) O(202) 94.9(1) yes
O(1) Cu(1) N(1) 91.4(1) yes
O(1) Cu(1) N(2) 160.9(1) yes
O(101) Cu(1) O(202) 108.0(1) yes
O(101) Cu(1) N(1) 163.5(1) yes
O(101) Cu(1) N(2) 89.8(1) yes
O(202) Cu(1) N(1) 87.6(1) yes
O(202) Cu(1) N(2) 102.4(1) yes
N(1) Cu(1) N(2) 81.3(1) yes
O(2) Cu(2) O(102) 97.0(1) yes
O(2) Cu(2) O(201) 94.2(1) yes
O(2) Cu(2) N(3) 90.0(1) yes
O(2) Cu(2) N(4) 163.2(1) yes
O(102) Cu(2) O(201) 101.3(1) yes
O(102) Cu(2) N(3) 92.8(1) yes
O(102) Cu(2) N(4) 97.8(1) yes
O(201) Cu(2) N(3) 164.7(1) yes
O(201) Cu(2) N(4) 90.6(1) yes
N(3) Cu(2) N(4) 81.5(1) yes
Cl(6) Cl(5) Cl(7) 83.3(6) yes
Cl(6) Cl(5) C(403) 64.7(8) yes
Cl(7) Cl(5) C(403) 44.8(8) yes
Cl(5) Cl(6) C(403) 50.3(5) yes
Cl(5) Cl(7) Cl(8) 100.3(10) yes
Cl(5) Cl(7) C(403) 45.8(7) yes
Cl(8) Cl(7) C(403) 55.2(10) yes
Cl(7) Cl(8) C(403) 89(1) yes
O(1) P(1) O(2) 121.0(2) yes
O(1) P(1) O(3) 110.5(2) yes
O(1) P(1) O(4) 105.1(2) yes
O(2) P(1) O(3) 105.2(2) yes
O(2) P(1) O(4) 109.5(2) yes
O(3) P(1) O(4) 104.4(2) yes
Cu(1) O(1) P(1) 145.0(2) yes
Cu(2) O(2) P(1) 140.6(2) yes
P(1) O(3) C(31) 124.2(3) yes
P(1) O(4) C(41) 126.6(3) yes
Cu(1) O(101) C(101) 125.1(3) yes
Cu(2) O(102) C(101) 155.8(3) yes
Cu(2) O(201) C(201) 130.8(3) yes
Cu(1) O(202) C(201) 154.6(3) yes
Cu(1) N(1) C(10) 129.5(3) yes
Cu(1) N(1) C(11) 113.0(3) yes
C(10) N(1) C(11) 117.2(4) yes
Cu(1) N(2) C(1) 128.6(3) yes
Cu(1) N(2) C(12) 113.3(3) yes
C(1) N(2) C(12) 118.0(3) yes
Cu(2) N(3) C(13) 130.2(3) yes
Cu(2) N(3) C(24) 112.1(3) yes
C(13) N(3) C(24) 117.6(4) yes
Cu(2) N(4) C(22) 128.2(3) yes
Cu(2) N(4) C(23) 113.4(3) yes
C(22) N(4) C(23) 118.2(4) yes
C(102) N(101) C(103) 125.8(4) yes
C(102) N(101) C(306) 117.4(3) yes
C(103) N(101) C(306) 116.6(4) yes
C(202) N(201) C(203) 125.2(4) yes
C(202) N(201) C(302) 116.8(4) yes
C(203) N(201) C(302) 117.7(3) yes
O(301) N(301) O(302) 119.8(7) yes
O(301) N(301) O(303) 119.4(7) yes
O(302) N(301) O(303) 120.8(6) yes
N(2) C(1) C(2) 122.0(4) yes
C(1) C(2) C(3) 120.4(4) yes
C(2) C(3) C(4) 119.5(4) yes
C(3) C(4) C(5) 124.3(4) yes
C(3) C(4) C(12) 117.2(4) yes
C(5) C(4) C(12) 118.5(4) yes
C(4) C(5) C(6) 120.9(4) yes
C(5) C(6) C(7) 120.5(4) yes
C(6) C(7) C(8) 123.4(4) yes
C(6) C(7) C(11) 118.4(4) yes
C(8) C(7) C(11) 118.3(4) yes
C(7) C(8) C(9) 118.8(4) yes
C(8) C(9) C(10) 119.4(4) yes
N(1) C(10) C(9) 122.9(4) yes
N(1) C(11) C(7) 123.3(4) yes
N(1) C(11) C(12) 116.1(4) yes
C(7) C(11) C(12) 120.6(4) yes
N(2) C(12) C(4) 122.8(4) yes
N(2) C(12) C(11) 116.2(3) yes
C(4) C(12) C(11) 120.9(4) yes
N(3) C(13) C(14) 122.5(5) yes
C(13) C(14) C(15) 120.3(5) yes
C(14) C(15) C(16) 119.0(5) yes
C(15) C(16) C(17) 124.9(4) yes
C(15) C(16) C(24) 117.4(4) yes
C(17) C(16) C(24) 117.6(4) yes
C(16) C(17) C(18) 120.9(4) yes
C(17) C(18) C(19) 122.0(4) yes
C(18) C(19) C(20) 125.5(4) yes
C(18) C(19) C(23) 118.5(4) yes
C(20) C(19) C(23) 116.0(4) yes
C(19) C(20) C(21) 120.0(4) yes
C(20) C(21) C(22) 119.9(4) yes
N(4) C(22) C(21) 122.5(4) yes
N(4) C(23) C(19) 123.4(4) yes
N(4) C(23) C(24) 116.7(4) yes
C(19) C(23) C(24) 119.9(4) yes
N(3) C(24) C(16) 123.1(4) yes
N(3) C(24) C(23) 115.8(4) yes
C(16) C(24) C(23) 121.1(4) yes
O(3) C(31) C(32) 116.1(4) yes
O(3) C(31) C(36) 123.1(4) yes
C(32) C(31) C(36) 120.8(5) yes
C(31) C(32) C(33) 117.6(5) yes
C(32) C(33) C(34) 120.8(5) yes
C(33) C(34) C(35) 120.4(5) yes
C(34) C(35) C(36) 120.8(5) yes
C(31) C(36) C(35) 119.6(4) yes
O(4) C(41) C(42) 122.5(4) yes
O(4) C(41) C(46) 115.1(4) yes
C(42) C(41) C(46) 122.3(4) yes
C(41) C(42) C(43) 117.4(5) yes
C(42) C(43) C(44) 120.3(5) yes
C(43) C(44) C(45) 120.6(5) yes
C(44) C(45) C(46) 119.2(6) yes
C(41) C(46) C(45) 120.2(5) yes
O(101) C(101) O(102) 125.7(4) yes
O(101) C(101) C(107) 115.2(4) yes
O(102) C(101) C(107) 118.9(4) yes
O(103) C(102) N(101) 120.1(4) yes
O(103) C(102) C(109) 122.0(4) yes
N(101) C(102) C(109) 117.8(4) yes
O(104) C(103) N(101) 119.3(5) yes
O(104) C(103) C(111) 124.6(4) yes
N(101) C(103) C(111) 116.1(4) yes
C(101) C(107) C(104) 103.1(4) yes
C(101) C(107) C(108) 114.1(3) yes
C(101) C(107) C(112) 111.5(4) yes
C(104) C(107) C(108) 108.6(4) yes
C(104) C(107) C(112) 108.9(4) yes
C(108) C(107) C(112) 110.3(4) yes
C(107) C(108) C(109) 116.0(4) yes
C(102) C(109) C(105) 109.1(4) yes
C(102) C(109) C(108) 108.0(4) yes
C(102) C(109) C(110) 109.3(4) yes
C(105) C(109) C(108) 109.4(4) yes
C(105) C(109) C(110) 111.2(4) yes
C(108) C(109) C(110) 109.8(4) yes
C(109) C(110) C(111) 110.9(4) yes
C(103) C(111) C(106) 108.5(4) yes
C(103) C(111) C(110) 109.3(4) yes
C(103) C(111) C(112) 111.8(4) yes
C(106) C(111) C(110) 110.4(4) yes
C(106) C(111) C(112) 108.4(4) yes
C(110) C(111) C(112) 108.4(4) yes
C(107) C(112) C(111) 115.8(3) yes
O(201) C(201) O(202) 125.3(4) yes
O(201) C(201) C(207) 114.6(4) yes
O(202) C(201) C(207) 120.1(4) yes
O(204) C(202) N(201) 119.1(4) yes
O(204) C(202) C(209) 124.5(4) yes
N(201) C(202) C(209) 116.3(4) yes
O(203) C(203) N(201) 118.7(4) yes
O(203) C(203) C(211) 123.3(4) yes
N(201) C(203) C(211) 118.0(4) yes
C(201) C(207) C(204) 104.1(3) yes
C(201) C(207) C(208) 111.6(3) yes
C(201) C(207) C(212) 113.3(3) yes
C(204) C(207) C(208) 108.0(3) yes
C(204) C(207) C(212) 109.1(4) yes
C(208) C(207) C(212) 110.4(3) yes
C(207) C(208) C(209) 116.1(3) yes
C(202) C(209) C(205) 108.0(4) yes
C(202) C(209) C(208) 110.4(4) yes
C(202) C(209) C(210) 109.7(4) yes
C(205) C(209) C(208) 107.9(4) yes
C(205) C(209) C(210) 111.2(4) yes
C(208) C(209) C(210) 109.6(3) yes
C(209) C(210) C(211) 110.7(4) yes
C(203) C(211) C(206) 109.0(4) yes
C(203) C(211) C(210) 109.3(4) yes
C(203) C(211) C(212) 110.7(4) yes
C(206) C(211) C(210) 111.7(4) yes
C(206) C(211) C(212) 107.8(4) yes
C(210) C(211) C(212) 108.3(4) yes
C(207) C(212) C(211) 116.7(3) yes
C(302) C(301) C(306) 119.3(4) yes
N(201) C(302) C(301) 120.2(4) yes
N(201) C(302) C(303) 118.3(4) yes
C(301) C(302) C(303) 121.5(4) yes
C(302) C(303) C(304) 117.0(4) yes
C(302) C(303) C(307) 121.9(5) yes
C(304) C(303) C(307) 121.1(4) yes
C(303) C(304) C(305) 123.7(4) yes
C(304) C(305) C(306) 116.6(5) yes
C(304) C(305) C(308) 121.3(4) yes
C(306) C(305) C(308) 122.1(5) yes
N(101) C(306) C(301) 119.8(4) yes
N(101) C(306) C(305) 118.3(4) yes
C(301) C(306) C(305) 121.9(4) yes
Cl(1) C(401) Cl(2) 114.5(4) yes
Cl(3) C(402) Cl(4) 110(1) yes
Cl(5) C(403) Cl(6) 65.1(8) yes
Cl(5) C(403) Cl(7) 89.4(9) yes
Cl(5) C(403) Cl(8) 123(1) yes
Cl(6) C(403) Cl(7) 105.1(8) yes
Cl(6) C(403) Cl(8) 123.9(9) yes
Cl(7) C(403) Cl(8) 35.0(7) yes

loop_
_geom_bond_atom_site_label_1
_geom_bond_atom_site_label_2
_geom_bond_distance
_geom_bond_publ_flag
Cu(1) O(1) 1.966(3) yes
Cu(1) O(101) 1.942(3) yes
Cu(1) O(202) 2.164(3) yes
Cu(1) N(1) 2.029(4) yes
Cu(1) N(2) 1.997(3) yes
Cu(2) O(2) 1.954(3) yes
Cu(2) O(102) 2.182(3) yes
Cu(2) O(201) 1.921(3) yes
Cu(2) N(3) 2.037(3) yes
Cu(2) N(4) 1.998(3) yes
Cl(1) C(401) 1.752(6) yes
Cl(2) C(401) 1.723(7) yes
Cl(3) C(402) 1.49(2) yes
Cl(4) C(402) 2.03(2) yes
Cl(5) Cl(6) 1.98(1) yes
Cl(5) Cl(7) 2.34(2) yes
Cl(5) C(403) 1.68(2) yes
Cl(6) C(403) 1.97(2) yes
Cl(7) Cl(8) 0.95(1) yes
Cl(7) C(403) 1.65(2) yes
Cl(8) C(403) 1.35(2) yes
P(1) O(1) 1.476(3) yes
P(1) O(2) 1.487(3) yes
P(1) O(3) 1.594(3) yes
P(1) O(4) 1.594(3) yes
O(3) C(31) 1.392(5) yes
O(4) C(41) 1.400(5) yes
O(101) C(101) 1.292(5) yes
O(102) C(101) 1.221(5) yes
O(103) C(102) 1.218(5) yes
O(104) C(103) 1.199(6) yes
O(201) C(201) 1.290(5) yes
O(202) C(201) 1.236(5) yes
O(203) C(203) 1.216(5) yes
O(204) C(202) 1.198(5) yes
O(301) N(301) 1.259(7) yes
O(302) N(301) 1.217(8) yes
O(303) N(301) 1.257(8) yes
O(401) C(404) 1.64(2) yes
N(1) C(10) 1.342(6) yes
N(1) C(11) 1.367(5) yes
N(2) C(1) 1.321(6) yes
N(2) C(12) 1.383(5) yes
N(3) C(13) 1.326(6) yes
N(3) C(24) 1.370(6) yes
N(4) C(22) 1.317(6) yes
N(4) C(23) 1.357(5) yes
N(101) C(102) 1.384(6) yes
N(101) C(103) 1.439(5) yes
N(101) C(306) 1.471(6) yes
N(201) C(202) 1.423(5) yes
N(201) C(203) 1.410(6) yes
N(201) C(302) 1.449(6) yes
C(1) C(2) 1.401(6) yes
C(2) C(3) 1.359(7) yes
C(3) C(4) 1.404(7) yes
C(4) C(5) 1.438(7) yes
C(4) C(12) 1.396(6) yes
C(5) C(6) 1.364(7) yes
C(6) C(7) 1.449(6) yes
C(7) C(8) 1.394(7) yes
C(7) C(11) 1.398(6) yes
C(8) C(9) 1.390(6) yes
C(9) C(10) 1.397(6) yes
C(11) C(12) 1.410(6) yes
C(13) C(14) 1.401(7) yes
C(14) C(15) 1.356(8) yes
C(15) C(16) 1.408(7) yes
C(16) C(17) 1.451(7) yes
C(16) C(24) 1.399(6) yes
C(17) C(18) 1.357(7) yes
C(18) C(19) 1.415(7) yes
C(19) C(20) 1.416(7) yes
C(19) C(23) 1.412(6) yes
C(20) C(21) 1.352(7) yes
C(21) C(22) 1.401(7) yes
C(23) C(24) 1.427(6) yes
C(31) C(32) 1.379(6) yes
C(31) C(36) 1.391(7) yes
C(32) C(33) 1.426(8) yes
C(33) C(34) 1.362(8) yes
C(34) C(35) 1.357(8) yes
C(35) C(36) 1.378(7) yes
C(41) C(42) 1.381(6) yes
C(41) C(46) 1.355(7) yes
C(42) C(43) 1.408(7) yes
C(43) C(44) 1.383(9) yes
C(44) C(45) 1.371(9) yes
C(45) C(46) 1.390(8) yes
C(101) C(107) 1.548(7) yes
C(102) C(109) 1.519(7) yes
C(103) C(111) 1.516(7) yes
C(104) C(107) 1.542(7) yes
C(105) C(109) 1.525(7) yes
C(106) C(111) 1.534(6) yes
C(107) C(108) 1.541(6) yes
C(107) C(112) 1.537(6) yes
C(108) C(109) 1.557(7) yes
C(109) C(110) 1.520(6) yes
C(110) C(111) 1.523(7) yes
C(111) C(112) 1.538(7) yes
C(201) C(207) 1.539(6) yes
C(202) C(209) 1.524(7) yes
C(203) C(211) 1.510(7) yes
C(204) C(207) 1.544(6) yes
C(205) C(209) 1.537(6) yes
C(206) C(211) 1.521(7) yes
C(207) C(208) 1.548(5) yes
C(207) C(212) 1.531(6) yes
C(208) C(209) 1.536(6) yes
C(209) C(210) 1.524(7) yes
C(210) C(211) 1.516(6) yes
C(211) C(212) 1.555(6) yes
C(301) C(302) 1.390(6) yes
C(301) C(306) 1.375(7) yes
C(302) C(303) 1.393(6) yes
C(303) C(304) 1.397(7) yes
C(303) C(307) 1.481(7) yes
C(304) C(305) 1.384(7) yes
C(305) C(306) 1.407(6) yes
C(305) C(308) 1.506(7) yes
